data_2100546
loop_
_publ_author_name
'Munshi, Parthapratim'
'Guru Row, T. N.'

_publ_section_title
;
 Intra- and intermolecular interactions in small bioactive molecules:
 cooperative features from experimental and theoretical charge-density
 analysis
;
_journal_coeditor_code LC5044
_journal_issue 4
_journal_name_full 'Acta Crystallographica Section B'
_journal_page_first 612
_journal_page_last 626
_journal_paper_doi 10.1107/S0108768106017393
_journal_volume 62
_journal_year 2006
_chemical_formula_moiety 'C4 H4 N2 O S'
_chemical_formula_sum 'C4 H4 N2 O S'
_chemical_formula_weight 128.16
_chemical_name_common 2-thiouracil
_chemical_name_systematic
;
2-thioxo-2,3-dihydropyrimidin-4(1H)-one
;
_space_group_IT_number 2
_symmetry_cell_setting triclinic
_symmetry_space_group_name_Hall '-P 1'
_symmetry_space_group_name_H-M 'P -1'
_atom_sites_solution_hydrogens geom
_atom_sites_solution_primary direct
_atom_sites_solution_secondary difmap
_cell_angle_alpha 105.736(5)
_cell_angle_beta 94.912(5)
_cell_angle_gamma 91.927(4)
_cell_formula_units_Z 2
_cell_length_a 4.2427(4)
_cell_length_b 5.9648(5)
_cell_length_c 10.5801(10)
_cell_measurement_reflns_used 4983
_cell_measurement_temperature 90.0(2)
_cell_measurement_theta_max 51.63
_cell_measurement_theta_min 3.55
_cell_volume 256.32(4)
_computing_cell_refinement SMART
_computing_data_collection 'SMART (Bruker, 2004)'
_computing_data_reduction 'SAINT (Bruker, 2004)'
_computing_molecular_graphics 'Koritsanszky et al, (2003)'
_computing_publication_material 'Koritsanszky et al, (2003)'
_computing_structure_refinement 'Koritsanszky et al, (2003)'
_computing_structure_solution 'SHELXS-97 (Sheldrick, 1997)'
_diffrn_ambient_temperature 90.0(2)
_diffrn_measured_fraction_theta_full 0.988
_diffrn_measured_fraction_theta_max 0.864
_diffrn_measurement_device_type 'Bruker SMART APEX CCD area detector'
_diffrn_measurement_method '\f & \w scans'
_diffrn_radiation_monochromator graphite
_diffrn_radiation_source 'fine-focus sealed tube'
_diffrn_radiation_type MoK\a
_diffrn_radiation_wavelength 0.71073
_diffrn_reflns_av_R_equivalents 0.0309
_diffrn_reflns_av_sigmaI/netI 0.0130
_diffrn_reflns_limit_h_max 9
_diffrn_reflns_limit_h_min 0
_diffrn_reflns_limit_k_max 13
_diffrn_reflns_limit_k_min -13
_diffrn_reflns_limit_l_max 22
_diffrn_reflns_limit_l_min -23
_diffrn_reflns_number 4983
_diffrn_reflns_theta_full 25.00
_diffrn_reflns_theta_max 51.63
_diffrn_reflns_theta_min 3.55
_diffrn_standards_decay_% 0
_diffrn_standards_number 0
_exptl_absorpt_coefficient_mu 0.509
_exptl_absorpt_correction_T_max 0.9429
_exptl_absorpt_correction_T_min 0.8313
_exptl_absorpt_correction_type multi-scan
_exptl_absorpt_process_details '(SADABS; Sheldrick, 1996)'
_exptl_crystal_colour ' colorless '
_exptl_crystal_density_diffrn 1.661
_exptl_crystal_density_method 'Not Measured'
_exptl_crystal_description ' block '
_exptl_crystal_F_000 132
_exptl_crystal_size_max 0.39
_exptl_crystal_size_mid 0.19
_exptl_crystal_size_min 0.12
_refine_diff_density_max 0.320
_refine_diff_density_min -0.197
_refine_ls_extinction_method none
_refine_ls_goodness_of_fit_ref 1.9326
_refine_ls_hydrogen_treatment noref
_refine_ls_matrix_type full
_refine_ls_number_parameters 229
_refine_ls_number_reflns 4697
_refine_ls_number_restraints 0
_refine_ls_R_factor_all 0.0149
_refine_ls_R_factor_gt 0.0138
_refine_ls_shift/su_max 0.000
_refine_ls_shift/su_mean 0.000
_refine_ls_structure_factor_coef Fsqd
_refine_ls_weighting_details
;
     calc w2 = 1/[s^2^(Fo^2^)]
;
_refine_ls_weighting_scheme calc
_refine_ls_wR_factor_ref 0.0165
_reflns_number_gt 4697
_reflns_number_total 4983
_reflns_threshold_expression >3sigma(I)
_cod_data_source_file lc5044.cif
_cod_data_source_block 2-thiouracil
_cod_depositor_comments
;
 Marking atom 'DUM0' as a dummy atom.

 Antanas Vaitkus,
 2017-02-19

 Adding the _atom_site_type_symbol data item.

 Antanas Vaitkus,
 2017-02-19

The following automatic conversions were performed:
'_symmetry_cell_setting' value 'Triclinic' changed to 'triclinic'
according to '/home/saulius/struct/CIF-dictionaries/cif_core.dic'
dictionary named 'cif_core.dic' version 2.4.1 from
2010-06-29.

'_exptl_absorpt_correction_type' value ' multi-scan ' changed
to 'multi-scan' according to
'/home/saulius/struct/CIF-dictionaries/cif_core.dic' dictionary named
'cif_core.dic' version 2.4.1 from 2010-06-29.

Automatic conversion script
Id: cif_fix_enum 1527 2010-12-29 10:47:43Z saulius 

The following automatic conversions were performed:

'_symmetry_cell_setting' value 'Triclinic' changed to 'triclinic'
according to /home/saulius/struct/CIF-dictionaries/cif_core.dic
dictionary named 'cif_core.dic' version 2.4.1 from
2010-06-29.

'_exptl_absorpt_correction_type' value ' multi-scan '
changed to 'multi-scan' according to
/home/saulius/struct/CIF-dictionaries/cif_core.dic dictionary named
'cif_core.dic' version 2.4.1 from 2010-06-29.

Automatic conversion script
Id: cif_fix_values 1715 2011-07-08 13:25:40Z adriana 
;
_cod_database_code 2100546

loop_
_symmetry_equiv_pos_as_xyz
x,y,z
-x,-y,-z

loop_
_atom_site_aniso_label
_atom_site_aniso_U_11
_atom_site_aniso_U_22
_atom_site_aniso_U_33
_atom_site_aniso_U_12
_atom_site_aniso_U_13
_atom_site_aniso_U_23
S(2) 0.01332(2) 0.01045(2) 0.01132(2) 0.002330(10) -0.003290(10) 0.002160(10)
O(4) 0.01966(9) 0.01683(8) 0.00980(7) 0.00640(6) -0.00425(6) 0.00035(6)
N(1) 0.01189(6) 0.00996(5) 0.00984(5) 0.00190(4) -0.00153(4) 0.00093(4)
N(3) 0.01240(6) 0.01115(5) 0.00867(5) 0.00316(4) -0.00155(4) 0.00109(4)
C(2) 0.01018(6) 0.01001(5) 0.00891(5) 0.00149(4) -0.00099(4) 0.00187(4)
C(4) 0.01273(6) 0.01243(6) 0.00877(5) 0.00309(4) -0.00129(4) 0.00196(5)
C(6) 0.01278(6) 0.01019(5) 0.01167(6) 0.00238(4) -0.00070(4) 0.00180(5)
C(5) 0.01354(7) 0.01200(6) 0.01143(6) 0.00349(4) -0.00124(4) 0.00297(5)

loop_
_atom_site_label
_atom_site_type_symbol
_atom_site_fract_x
_atom_site_fract_y
_atom_site_fract_z
_atom_site_U_iso_or_equiv
_atom_site_occupancy
_atom_site_calc_flag
S(2) S 0.456280(10) 0.648840(10) 0.37117000 0.012 1.0000 ?
O(4) O -0.24292(6) 0.72104(4) -0.01050(2) 0.016 1.0000 ?
N(1) N 0.14216(4) 1.02089(3) 0.35761(2) 0.011 1.0000 ?
N(3) N 0.08327(4) 0.71272(3) 0.16998(2) 0.011 1.0000 ?
C(2) C 0.21656(4) 0.80251(3) 0.29574(2) 0.010 1.0000 ?
C(4) C -0.13325(4) 0.82225(3) 0.10352(2) 0.012 1.0000 ?
C(6) C -0.06598(4) 1.14382(3) 0.30023(2) 0.012 1.0000 ?
C(5) C -0.21041(5) 1.05168(3) 0.17684(2) 0.013 1.0000 ?
H(6) H -0.08610 1.31703 0.36384 0.025(2) 1.0000 ?
H(5) H -0.37972 1.15188 0.13684 0.030(3) 1.0000 ?
H(1) H 0.25733 1.10703 0.44842 0.016(2) 1.0000 ?
H(3) H 0.13712 0.54835 0.11787 0.019(2) 1.0000 ?
DUM0 . 0.00000 0.00000 0.00000 . . dum

loop_
_atom_type_symbol
_atom_type_description
_atom_type_scat_dispersion_real
_atom_type_scat_dispersion_imag
_atom_type_scat_source
S S 0.1246 0.1234 'International Tables Vol C Tables 4.2.6.8 and 6.1.1.4'
O O 0.0106 0.0060 'International Tables Vol C Tables 4.2.6.8 and 6.1.1.4'
N N 0.0061 0.0033 'International Tables Vol C Tables 4.2.6.8 and 6.1.1.4'
H H 0.0000 0.0000 'International Tables Vol C Tables 4.2.6.8 and 6.1.1.4'
C C 0.0033 0.0016 'International Tables Vol C Tables 4.2.6.8 and 6.1.1.4'

loop_
_geom_angle_atom_site_label_1
_geom_angle_atom_site_label_2
_geom_angle_atom_site_label_3
_geom_angle_site_symmetry_1
_geom_angle_site_symmetry_2
_geom_angle_site_symmetry_3
_geom_angle
_geom_angle_publ_flag
C(2) N(1) C(6) 1_555 1_555 1_555 122.692(16) yes
C(2) N(1) H(1) 1_555 1_555 1_555 120.009(16) yes
C(6) N(1) H(1) 1_555 1_555 1_555 117.100(15) yes
C(2) N(3) C(4) 1_555 1_555 1_555 125.400(16) yes
C(2) N(3) H(3) 1_555 1_555 1_555 119.129(15) yes
C(4) N(3) H(3) 1_555 1_555 1_555 115.445(15) yes
S(2) C(2) N(1) 1_555 1_555 1_555 121.904(13) yes
S(2) C(2) N(3) 1_555 1_555 1_555 121.868(13) yes
N(1) C(2) N(3) 1_555 1_555 1_555 116.222(15) yes
O(4) C(4) N(3) 1_555 1_555 1_555 119.512(19) yes
O(4) C(4) C(5) 1_555 1_555 1_555 125.049(18) yes
N(3) C(4) C(5) 1_555 1_555 1_555 115.439(16) yes
N(1) C(6) C(5) 1_555 1_555 1_555 121.437(16) yes
N(1) C(6) H(6) 1_555 1_555 1_555 111.386(16) yes
C(5) C(6) H(6) 1_555 1_555 1_555 127.130(17) yes
C(4) C(5) C(6) 1_555 1_555 1_555 118.709(16) yes
C(4) C(5) H(5) 1_555 1_555 1_555 122.272(17) yes
C(6) C(5) H(5) 1_555 1_555 1_555 119.018(17) yes

loop_
_geom_bond_atom_site_label_1
_geom_bond_atom_site_label_2
_geom_bond_site_symmetry_1
_geom_bond_site_symmetry_2
_geom_bond_distance
_geom_bond_publ_flag
S(2) C(2) 1_555 1_555 1.68283(17) yes
O(4) C(4) 1_555 1_555 1.2354(3) yes
N(1) C(2) 1_555 1_555 1.3511(2) yes
N(1) C(6) 1_555 1_555 1.3709(2) yes
N(1) H(1) 1_555 1_555 1.03000(16) yes
N(3) C(2) 1_555 1_555 1.3570(2) yes
N(3) C(4) 1_555 1_555 1.3942(2) yes
N(3) H(3) 1_555 1_555 1.03000(17) yes
C(4) C(5) 1_555 1_555 1.4420(3) yes
C(6) C(5) 1_555 1_555 1.3538(3) yes
C(6) H(6) 1_555 1_555 1.08000(18) yes
C(5) H(5) 1_555 1_555 1.08000(18) yes

loop_
_geom_torsion_atom_site_label_1
_geom_torsion_atom_site_label_2
_geom_torsion_atom_site_label_3
_geom_torsion_atom_site_label_4
_geom_torsion_site_symmetry_1
_geom_torsion_site_symmetry_2
_geom_torsion_site_symmetry_3
_geom_torsion_site_symmetry_4
_geom_torsion
_geom_torsion_publ_flag
C(6) N(1) C(2) S(2) 1_555 1_555 1_555 1_555 -176.40(10) yes
C(6) N(1) C(2) N(3) 1_555 1_555 1_555 1_555 2.70(10) yes
C(2) N(1) C(6) C(5) 1_555 1_555 1_555 1_555 0.10(10) yes
C(2) N(1) C(6) H(6) 1_555 1_555 1_555 1_555 -177.60(10) yes
H(1) N(1) C(2) S(2) 1_555 1_555 1_555 1_555 8.90(10) yes
H(1) N(1) C(2) N(3) 1_555 1_555 1_555 1_555 -172.10(10) yes
H(1) N(1) C(6) C(5) 1_555 1_555 1_555 1_555 174.90(10) yes
H(1) N(1) C(6) H(6) 1_555 1_555 1_555 1_555 -2.70(10) yes
C(4) N(3) C(2) S(2) 1_555 1_555 1_555 1_555 175.60(10) yes
C(2) N(3) C(4) O(4) 1_555 1_555 1_555 1_555 -178.70(10) yes
C(4) N(3) C(2) N(1) 1_555 1_555 1_555 1_555 -3.40(10) yes
C(2) N(3) C(4) C(5) 1_555 1_555 1_555 1_555 1.40(10) yes
H(3) N(3) C(2) S(2) 1_555 1_555 1_555 1_555 -2.50(10) yes
H(3) N(3) C(2) N(1) 1_555 1_555 1_555 1_555 178.50(10) yes
H(3) N(3) C(4) O(4) 1_555 1_555 1_555 1_555 -0.60(10) yes
H(3) N(3) C(4) C(5) 1_555 1_555 1_555 1_555 179.60(10) yes
O(4) C(4) C(5) C(6) 1_555 1_555 1_555 1_555 -178.40(10) yes
O(4) C(4) C(5) H(5) 1_555 1_555 1_555 1_555 1.80(10) yes
N(3) C(4) C(5) C(6) 1_555 1_555 1_555 1_555 1.40(10) yes
N(3) C(4) C(5) H(5) 1_555 1_555 1_555 1_555 -178.30(10) yes
N(1) C(6) C(5) C(4) 1_555 1_555 1_555 1_555 -2.20(10) yes
N(1) C(6) C(5) H(5) 1_555 1_555 1_555 1_555 177.60(10) yes
H(6) C(6) C(5) C(4) 1_555 1_555 1_555 1_555 175.10(10) yes
H(6) C(6) C(5) H(5) 1_555 1_555 1_555 1_555 -5.10(10) yes
